data_1542791
loop_
_publ_author_name
'Dubey, Ritesh'
'Desiraju, Gautam R.'

_publ_section_title
;
 Combinatorial selection of molecular conformations and supramolecular
 synthons in quercetin cocrystal landscapes: a route to ternary solids
;
_journal_issue 4
_journal_name_full IUCrJ
_journal_page_first 402
_journal_page_last 408
_journal_paper_doi 10.1107/S2052252515009884
_journal_volume 2
_journal_year 2015
_chemical_formula_sum 'C45 H36 N6 O8'
_chemical_formula_weight 788.80
_chemical_name_systematic
;
 ?
;
_space_group_crystal_system triclinic
_space_group_IT_number 2
_space_group_name_Hall '-P 1'
_space_group_name_H-M_alt 'P -1'
_symmetry_space_group_name_Hall '-P 1'
_symmetry_space_group_name_H-M 'P -1'
_atom_sites_solution_hydrogens mixed
_audit_creation_method SHELXL-2013
_cell_angle_alpha 81.685(6)
_cell_angle_beta 83.118(6)
_cell_angle_gamma 76.273(5)
_cell_formula_units_Z 2
_cell_length_a 10.0222(12)
_cell_length_b 12.8756(16)
_cell_length_c 15.0597(18)
_cell_measurement_temperature 150(2)
_cell_volume 1860.6(4)
_computing_structure_refinement 'SHELXL-2013 (Sheldrick, 2013)'
_diffrn_ambient_temperature 150(2)
_diffrn_measured_fraction_theta_full 0.997
_diffrn_measured_fraction_theta_max 0.997
_diffrn_radiation_type MoK\a
_diffrn_radiation_wavelength 0.71073
_diffrn_reflns_av_R_equivalents 0.0313
_diffrn_reflns_av_unetI/netI 0.0395
_diffrn_reflns_laue_measured_fraction_full 0.997
_diffrn_reflns_laue_measured_fraction_max 0.997
_diffrn_reflns_limit_h_max 12
_diffrn_reflns_limit_h_min -13
_diffrn_reflns_limit_k_max 16
_diffrn_reflns_limit_k_min -16
_diffrn_reflns_limit_l_max 19
_diffrn_reflns_limit_l_min -19
_diffrn_reflns_number 19338
_diffrn_reflns_point_group_measured_fraction_full 0.997
_diffrn_reflns_point_group_measured_fraction_max 0.997
_diffrn_reflns_theta_full 25.242
_diffrn_reflns_theta_max 27.483
_diffrn_reflns_theta_min 3.023
_exptl_absorpt_coefficient_mu 0.099
_exptl_absorpt_correction_T_max 1.000
_exptl_absorpt_correction_T_min 0.804
_exptl_absorpt_correction_type multi-scan
_exptl_absorpt_process_details 'Jacobson, R. (1998) Private communication'
_exptl_crystal_colour Yellow
_exptl_crystal_density_diffrn 1.408
_exptl_crystal_description Plate
_exptl_crystal_F_000 824
_exptl_crystal_size_max 0.650
_exptl_crystal_size_mid 0.500
_exptl_crystal_size_min 0.250
_refine_diff_density_max 0.305
_refine_diff_density_min -0.213
_refine_diff_density_rms 0.044
_refine_ls_extinction_method none
_refine_ls_goodness_of_fit_ref 0.876
_refine_ls_hydrogen_treatment mixed
_refine_ls_matrix_type full
_refine_ls_number_parameters 560
_refine_ls_number_reflns 8502
_refine_ls_number_restraints 0
_refine_ls_restrained_S_all 0.876
_refine_ls_R_factor_all 0.0606
_refine_ls_R_factor_gt 0.0452
_refine_ls_shift/su_max 0.001
_refine_ls_shift/su_mean 0.000
_refine_ls_structure_factor_coef Fsqd
_refine_ls_weighting_details
;
 w=1/[\s^2^(Fo^2^)+(0.0836P)^2^+0.7989P]
 where P=(Fo^2^+2Fc^2^)/3
;
_refine_ls_weighting_scheme calc
_refine_ls_wR_factor_gt 0.1221
_refine_ls_wR_factor_ref 0.1343
_reflns_Friedel_coverage 0.000
_reflns_number_gt 6720
_reflns_number_total 8502
_reflns_threshold_expression 'I > 2\s(I)'
_cod_data_source_file lc5063.cif
_cod_data_source_block QBP_IV
_cod_depositor_comments
;
The following automatic conversions were performed:

'_exptl_absorpt_correction_type' value 'Multi-scan' changed to
'multi-scan' according to
/usr/data/users/saulius/automatic-downloads/current/IUCr/lib/dictionaries/cif_core.dic
dictionary named 'cif_core.dic' version 2.4.2 from 2011-04-26.

Automatic conversion script
Id: cif_fix_values 4287 2015-11-16 14:04:37Z antanas 
;
_cod_database_code 1542791
_publcif_datablock.id {1df43695-9608-4b35-9c9b-f28b54fb28fc}

_shelx_space_group_comment
;
The symmetry employed for this shelxl refinement is uniquely defined
by the following loop, which should always be used as a source of
symmetry information in preference to the above space-group names.
They are only intended as comments.
;
_shelx_estimated_absorpt_t_min 0.939
_shelx_estimated_absorpt_t_max 0.976
_shelxl_version_number 2013-2

loop_
_space_group_symop_operation_xyz
'x, y, z'
'-x, -y, -z'

loop_
_atom_site_label
_atom_site_type_symbol
_atom_site_fract_x
_atom_site_fract_y
_atom_site_fract_z
_atom_site_U_iso_or_equiv
_atom_site_adp_type
_atom_site_occupancy
_atom_site_site_symmetry_order
_atom_site_calc_flag
_atom_site_refinement_flags_posn
_atom_site_refinement_flags_adp
O8 O 0.75617(12) 0.56108(11) 0.16403(10) 0.0418(3) Uani 1 1 d . .
H6O H 0.595(2) 0.6117(18) 0.1188(15) 0.055(6) Uiso 1 1 d . .
H4O H -0.180(2) 0.9253(19) 0.2227(15) 0.060(7) Uiso 1 1 d . .
H5O H 0.173(3) 0.7484(19) 0.0209(15) 0.061(7) Uiso 1 1 d . .
H1O H 0.137(3) 0.832(2) 0.7270(16) 0.072(7) Uiso 1 1 d . .
H2O H -0.340(2) 0.9677(17) 0.4786(16) 0.054(6) Uiso 1 1 d . .
H8A H 0.834(3) 0.528(2) 0.1363(16) 0.062(7) Uiso 1 1 d . .
H8B H 0.774(3) 0.554(2) 0.224(2) 0.085(9) Uiso 1 1 d . .
C1 C 0.03344(14) 0.85523(10) 0.48247(9) 0.0188(3) Uani 1 1 d . .
C2 C 0.08743(14) 0.84369(11) 0.56460(9) 0.0209(3) Uani 1 1 d . .
H2 H 0.1829 0.8153 0.5706 0.025 Uiso 1 1 calc R U
C3 C -0.00402(15) 0.87539(11) 0.63830(9) 0.0222(3) Uani 1 1 d . .
C4 C -0.14506(15) 0.91790(11) 0.62952(10) 0.0241(3) Uani 1 1 d . .
H4 H -0.2051 0.9399 0.6805 0.029 Uiso 1 1 calc R U
C5 C -0.19632(14) 0.92775(11) 0.54738(9) 0.0222(3) Uani 1 1 d . .
C6 C -0.10671(14) 0.89630(10) 0.47079(9) 0.0196(3) Uani 1 1 d . .
C7 C -0.15483(14) 0.90758(11) 0.38322(9) 0.0217(3) Uani 1 1 d . .
C8 C -0.05135(14) 0.87577(11) 0.31030(9) 0.0210(3) Uani 1 1 d . .
C9 C 0.08289(14) 0.83165(10) 0.32688(9) 0.0189(3) Uani 1 1 d . .
C10 C 0.19848(13) 0.78637(10) 0.26419(9) 0.0183(3) Uani 1 1 d . .
C11 C 0.17967(13) 0.77746(11) 0.17490(9) 0.0198(3) Uani 1 1 d . .
H11 H 0.0914 0.8060 0.1533 0.024 Uiso 1 1 calc R U
C12 C 0.28689(14) 0.72805(11) 0.11764(9) 0.0199(3) Uani 1 1 d . .
C13 C 0.41857(13) 0.68535(11) 0.14859(9) 0.0201(3) Uani 1 1 d . .
C14 C 0.43743(14) 0.69521(11) 0.23640(9) 0.0219(3) Uani 1 1 d . .
H14 H 0.5261 0.6677 0.2576 0.026 Uiso 1 1 calc R U
C15 C 0.32986(14) 0.74443(11) 0.29424(9) 0.0208(3) Uani 1 1 d . .
H15 H 0.3454 0.7497 0.3543 0.025 Uiso 1 1 calc R U
C26 C -0.36115(14) 1.07102(12) 0.10190(10) 0.0247(3) Uani 1 1 d . .
H26 H -0.2865 1.1036 0.0784 0.030 Uiso 1 1 calc R U
C27 C -0.48688(14) 1.11209(12) 0.06654(9) 0.0223(3) Uani 1 1 d . .
H27 H -0.4976 1.1721 0.0211 0.027 Uiso 1 1 calc R U
C28 C -0.59767(13) 1.06476(11) 0.09806(9) 0.0188(3) Uani 1 1 d . .
C29 C -0.57329(15) 0.97705(12) 0.16457(10) 0.0269(3) Uani 1 1 d . .
H29 H -0.6446 0.9407 0.1875 0.032 Uiso 1 1 calc R U
C30 C -0.44450(16) 0.94305(13) 0.19719(11) 0.0296(3) Uani 1 1 d . .
H30 H -0.4310 0.8842 0.2436 0.035 Uiso 1 1 calc R U
C31 C -0.73626(13) 1.10646(11) 0.06445(9) 0.0190(3) Uani 1 1 d . .
C35 C -0.76145(15) 1.19159(12) -0.00436(10) 0.0272(3) Uani 1 1 d . .
H35 H -0.6883 1.2229 -0.0333 0.033 Uiso 1 1 calc R U
C34 C -0.89365(16) 1.23008(13) -0.03011(11) 0.0312(3) Uani 1 1 d . .
H34 H -0.9083 1.2878 -0.0775 0.037 Uiso 1 1 calc R U
C33 C -0.97755(15) 1.10894(14) 0.07216(11) 0.0310(3) Uani 1 1 d . .
H33 H -1.0527 1.0791 0.0995 0.037 Uiso 1 1 calc R U
C32 C -0.84867(15) 1.06439(13) 0.10198(10) 0.0278(3) Uani 1 1 d . .
H32 H -0.8370 1.0051 0.1481 0.033 Uiso 1 1 calc R U
N3 N -0.33830(12) 0.98844(10) 0.16700(8) 0.0247(3) Uani 1 1 d . .
N4 N -1.00225(13) 1.19122(11) 0.00748(8) 0.0281(3) Uani 1 1 d . .
O1 O 0.03813(11) 0.86759(9) 0.72072(7) 0.0292(2) Uani 1 1 d . .
O2 O -0.33269(11) 0.96839(9) 0.53943(8) 0.0314(3) Uani 1 1 d . .
O3 O -0.27940(10) 0.94225(9) 0.36894(7) 0.0297(2) Uani 1 1 d . .
O4 O -0.09149(11) 0.88677(9) 0.22658(7) 0.0300(3) Uani 1 1 d . .
O5 O 0.26954(10) 0.71790(9) 0.03150(7) 0.0266(2) Uani 1 1 d . .
O6 O 0.51954(10) 0.63680(9) 0.08952(7) 0.0266(2) Uani 1 1 d . .
O7 O 0.12378(9) 0.82190(8) 0.41195(6) 0.0203(2) Uani 1 1 d . .
C40 C 0.58922(17) 0.19344(13) 0.29587(10) 0.0309(3) Uani 1 1 d . .
H40 H 0.6020 0.1385 0.3455 0.037 Uiso 1 1 calc R U
C39 C 0.45736(16) 0.23515(12) 0.27093(10) 0.0268(3) Uani 1 1 d . .
H39 H 0.3819 0.2094 0.3032 0.032 Uiso 1 1 calc R U
C38 C 0.43552(14) 0.31553(11) 0.19788(9) 0.0222(3) Uani 1 1 d . .
C37 C 0.55130(16) 0.34889(13) 0.15379(11) 0.0295(3) Uani 1 1 d . .
H37 H 0.5422 0.4029 0.1034 0.035 Uiso 1 1 calc R U
C36 C 0.67927(16) 0.30271(14) 0.18398(11) 0.0325(3) Uani 1 1 d . .
H36 H 0.7569 0.3268 0.1533 0.039 Uiso 1 1 calc R U
C41 C 0.29549(14) 0.36182(11) 0.16778(9) 0.0217(3) Uani 1 1 d . .
C45 C 0.18479(16) 0.31500(12) 0.20007(11) 0.0281(3) Uani 1 1 d . .
H45 H 0.1980 0.2509 0.2412 0.034 Uiso 1 1 calc R U
C44 C 0.05554(16) 0.36218(14) 0.17212(12) 0.0331(4) Uani 1 1 d . .
H44 H -0.0187 0.3293 0.1959 0.040 Uiso 1 1 calc R U
C43 C 0.13559(16) 0.49480(13) 0.08118(11) 0.0332(4) Uani 1 1 d . .
H43 H 0.1195 0.5573 0.0384 0.040 Uiso 1 1 calc R U
C42 C 0.26868(15) 0.45432(12) 0.10609(10) 0.0279(3) Uani 1 1 d . .
H42 H 0.3407 0.4892 0.0814 0.033 Uiso 1 1 calc R U
N5 N 0.70001(14) 0.22607(11) 0.25395(9) 0.0313(3) Uani 1 1 d . .
N6 N 0.02873(13) 0.45116(12) 0.11372(9) 0.0334(3) Uani 1 1 d . .
C23 C 1.4491(2) 0.27893(17) 0.51380(13) 0.0467(5) Uani 1 1 d . .
H23 H 1.4682 0.2159 0.5558 0.056 Uiso 1 1 calc R U
C22 C 1.31420(19) 0.31732(15) 0.49139(12) 0.0406(4) Uani 1 1 d . .
H22 H 1.2442 0.2816 0.5188 0.049 Uiso 1 1 calc R U
C21 C 1.28183(16) 0.40760(12) 0.42921(10) 0.0278(3) Uani 1 1 d . .
C25 C 1.38970(19) 0.45547(14) 0.39453(15) 0.0448(5) Uani 1 1 d . .
H25 H 1.3740 0.5182 0.3519 0.054 Uiso 1 1 calc R U
C24 C 1.5205(2) 0.41221(16) 0.42172(17) 0.0533(5) Uani 1 1 d . .
H24 H 1.5919 0.4475 0.3967 0.064 Uiso 1 1 calc R U
C18 C 1.14084(16) 0.44901(12) 0.39878(10) 0.0260(3) Uani 1 1 d . .
C17 C 1.03657(17) 0.39380(13) 0.42374(12) 0.0358(4) Uani 1 1 d . .
H17 H 1.0528 0.3286 0.4635 0.043 Uiso 1 1 calc R U
C16 C 0.90907(18) 0.43356(14) 0.39083(13) 0.0403(4) Uani 1 1 d . .
H16 H 0.8396 0.3941 0.4097 0.048 Uiso 1 1 calc R U
C20 C 0.9774(2) 0.57746(15) 0.31187(13) 0.0430(4) Uani 1 1 d . .
H20 H 0.9578 0.6432 0.2731 0.052 Uiso 1 1 calc R U
C19 C 1.1078(2) 0.54378(14) 0.34126(12) 0.0401(4) Uani 1 1 d . .
H19 H 1.1747 0.5855 0.3221 0.048 Uiso 1 1 calc R U
N2 N 1.55306(16) 0.32453(13) 0.48045(12) 0.0462(4) Uani 1 1 d . .
N1 N 0.87720(15) 0.52385(12) 0.33425(10) 0.0374(3) Uani 1 1 d . .

loop_
_atom_site_aniso_label
_atom_site_aniso_U_11
_atom_site_aniso_U_22
_atom_site_aniso_U_33
_atom_site_aniso_U_23
_atom_site_aniso_U_13
_atom_site_aniso_U_12
O8 0.0195(6) 0.0570(8) 0.0425(7) -0.0050(6) -0.0085(5) 0.0062(5)
C1 0.0184(6) 0.0151(6) 0.0216(6) 0.0007(5) -0.0007(5) -0.0038(5)
C2 0.0194(6) 0.0206(6) 0.0227(7) -0.0008(5) -0.0039(5) -0.0045(5)
C3 0.0244(7) 0.0216(7) 0.0210(7) 0.0006(5) -0.0039(5) -0.0065(5)
C4 0.0237(7) 0.0242(7) 0.0222(7) -0.0004(5) 0.0015(5) -0.0041(6)
C5 0.0167(6) 0.0209(7) 0.0260(7) 0.0013(5) -0.0008(5) -0.0015(5)
C6 0.0177(6) 0.0178(6) 0.0219(7) 0.0023(5) -0.0027(5) -0.0035(5)
C7 0.0176(6) 0.0197(6) 0.0254(7) 0.0017(5) -0.0034(5) -0.0016(5)
C8 0.0192(6) 0.0225(6) 0.0199(6) 0.0006(5) -0.0049(5) -0.0025(5)
C9 0.0189(6) 0.0189(6) 0.0189(6) 0.0005(5) -0.0043(5) -0.0046(5)
C10 0.0155(6) 0.0183(6) 0.0206(6) 0.0013(5) -0.0023(5) -0.0047(5)
C11 0.0142(6) 0.0214(6) 0.0230(7) 0.0007(5) -0.0048(5) -0.0027(5)
C12 0.0185(6) 0.0215(6) 0.0193(6) 0.0021(5) -0.0044(5) -0.0047(5)
C13 0.0152(6) 0.0204(6) 0.0228(7) 0.0017(5) -0.0006(5) -0.0034(5)
C14 0.0145(6) 0.0245(7) 0.0253(7) 0.0026(5) -0.0064(5) -0.0026(5)
C15 0.0196(6) 0.0225(7) 0.0206(6) 0.0006(5) -0.0065(5) -0.0050(5)
C26 0.0168(6) 0.0325(8) 0.0249(7) -0.0034(6) -0.0030(5) -0.0054(6)
C27 0.0201(7) 0.0275(7) 0.0190(6) 0.0001(5) -0.0030(5) -0.0058(6)
C28 0.0167(6) 0.0205(6) 0.0198(6) -0.0059(5) -0.0042(5) -0.0017(5)
C29 0.0203(7) 0.0271(7) 0.0327(8) 0.0063(6) -0.0081(6) -0.0074(6)
C30 0.0239(7) 0.0281(8) 0.0354(8) 0.0059(6) -0.0120(6) -0.0044(6)
C31 0.0163(6) 0.0220(6) 0.0189(6) -0.0042(5) -0.0039(5) -0.0027(5)
C35 0.0208(7) 0.0311(8) 0.0278(7) 0.0054(6) -0.0050(6) -0.0058(6)
C34 0.0246(8) 0.0354(8) 0.0292(8) 0.0066(6) -0.0084(6) -0.0015(6)
C33 0.0177(7) 0.0440(9) 0.0310(8) 0.0033(7) -0.0061(6) -0.0094(6)
C32 0.0201(7) 0.0331(8) 0.0291(8) 0.0068(6) -0.0079(6) -0.0071(6)
N3 0.0171(6) 0.0286(6) 0.0279(6) -0.0051(5) -0.0071(5) -0.0005(5)
N4 0.0185(6) 0.0389(7) 0.0252(6) -0.0029(5) -0.0082(5) -0.0008(5)
O1 0.0273(6) 0.0388(6) 0.0200(5) -0.0029(4) -0.0048(4) -0.0036(5)
O2 0.0180(5) 0.0429(7) 0.0271(6) -0.0013(5) -0.0006(4) 0.0029(5)
O3 0.0164(5) 0.0396(6) 0.0278(5) 0.0003(5) -0.0051(4) 0.0033(4)
O4 0.0173(5) 0.0447(7) 0.0230(5) -0.0048(5) -0.0073(4) 0.0061(5)
O5 0.0190(5) 0.0379(6) 0.0204(5) -0.0024(4) -0.0039(4) -0.0012(4)
O6 0.0151(5) 0.0352(6) 0.0252(5) -0.0023(4) -0.0019(4) 0.0019(4)
O7 0.0160(4) 0.0247(5) 0.0189(5) -0.0019(4) -0.0032(4) -0.0017(4)
C40 0.0340(8) 0.0305(8) 0.0248(7) -0.0009(6) -0.0083(6) 0.0013(7)
C39 0.0278(7) 0.0263(7) 0.0244(7) -0.0016(6) -0.0034(6) -0.0029(6)
C38 0.0223(7) 0.0217(7) 0.0225(7) -0.0051(5) -0.0051(5) -0.0014(5)
C37 0.0247(7) 0.0311(8) 0.0315(8) 0.0042(6) -0.0071(6) -0.0063(6)
C36 0.0230(7) 0.0405(9) 0.0340(8) -0.0008(7) -0.0065(6) -0.0075(7)
C41 0.0199(7) 0.0238(7) 0.0215(7) -0.0061(5) -0.0033(5) -0.0024(5)
C45 0.0250(7) 0.0267(7) 0.0327(8) -0.0005(6) -0.0048(6) -0.0067(6)
C44 0.0218(7) 0.0372(9) 0.0411(9) -0.0038(7) -0.0046(6) -0.0078(6)
C43 0.0266(8) 0.0339(8) 0.0342(8) 0.0026(7) -0.0059(6) 0.0004(7)
C42 0.0224(7) 0.0292(8) 0.0295(8) 0.0012(6) -0.0021(6) -0.0036(6)
N5 0.0266(7) 0.0366(7) 0.0297(7) -0.0064(6) -0.0113(5) 0.0006(6)
N6 0.0222(6) 0.0383(8) 0.0370(7) -0.0032(6) -0.0068(6) -0.0003(6)
C23 0.0486(11) 0.0497(11) 0.0427(10) 0.0059(8) -0.0229(9) -0.0101(9)
C22 0.0419(10) 0.0451(10) 0.0374(9) 0.0082(8) -0.0148(8) -0.0172(8)
C21 0.0317(8) 0.0256(7) 0.0283(7) -0.0073(6) -0.0046(6) -0.0076(6)
C25 0.0339(9) 0.0280(8) 0.0701(13) 0.0052(8) -0.0059(9) -0.0085(7)
C24 0.0318(10) 0.0404(10) 0.0885(16) -0.0018(10) -0.0089(10) -0.0114(8)
C18 0.0310(8) 0.0221(7) 0.0266(7) -0.0048(6) -0.0037(6) -0.0079(6)
C17 0.0328(9) 0.0269(8) 0.0454(10) 0.0044(7) -0.0043(7) -0.0068(7)
C16 0.0299(9) 0.0330(9) 0.0575(11) 0.0014(8) -0.0053(8) -0.0091(7)
C20 0.0503(11) 0.0331(9) 0.0478(10) 0.0088(8) -0.0220(9) -0.0133(8)
C19 0.0448(10) 0.0344(9) 0.0463(10) 0.0106(7) -0.0195(8) -0.0203(8)
N2 0.0386(8) 0.0445(9) 0.0592(10) -0.0106(8) -0.0182(8) -0.0070(7)
N1 0.0337(8) 0.0334(7) 0.0451(8) -0.0050(6) -0.0118(6) -0.0035(6)

loop_
_atom_type_symbol
_atom_type_description
_atom_type_scat_dispersion_real
_atom_type_scat_dispersion_imag
_atom_type_scat_source
C C 0.0033 0.0016 'International Tables Vol C Tables 4.2.6.8 and 6.1.1.4'
H H 0.0000 0.0000 'International Tables Vol C Tables 4.2.6.8 and 6.1.1.4'
N N 0.0061 0.0033 'International Tables Vol C Tables 4.2.6.8 and 6.1.1.4'
O O 0.0106 0.0060 'International Tables Vol C Tables 4.2.6.8 and 6.1.1.4'

loop_
_geom_angle_atom_site_label_1
_geom_angle_atom_site_label_2
_geom_angle_atom_site_label_3
_geom_angle
H8A O8 H8B 105(2)
O7 C1 C2 116.37(12)
O7 C1 C6 120.46(12)
C2 C1 C6 123.15(12)
C1 C2 C3 117.32(12)
C1 C2 H2 121.3
C3 C2 H2 121.3
O1 C3 C2 121.90(13)
O1 C3 C4 116.63(13)
C2 C3 C4 121.46(13)
C5 C4 C3 120.09(13)
C5 C4 H4 120.0
C3 C4 H4 120.0
O2 C5 C4 119.82(13)
O2 C5 C6 120.01(12)
C4 C5 C6 120.17(12)
C1 C6 C5 117.80(12)
C1 C6 C7 120.01(12)
C5 C6 C7 122.18(12)
O3 C7 C6 122.84(13)
O3 C7 C8 120.74(13)
C6 C7 C8 116.42(12)
O4 C8 C9 120.80(12)
O4 C8 C7 118.47(12)
C9 C8 C7 120.67(12)
C8 C9 O7 120.65(12)
C8 C9 C10 128.57(12)
O7 C9 C10 110.75(11)
C15 C10 C11 118.24(12)
C15 C10 C9 120.13(12)
C11 C10 C9 121.51(12)
C12 C11 C10 121.43(12)
C12 C11 H11 119.3
C10 C11 H11 119.3
O5 C12 C11 121.95(12)
O5 C12 C13 118.06(12)
C11 C12 C13 119.99(12)
O6 C13 C14 124.12(12)
O6 C13 C12 117.33(12)
C14 C13 C12 118.54(12)
C13 C14 C15 121.64(12)
C13 C14 H14 119.2
C15 C14 H14 119.2
C14 C15 C10 120.15(12)
C14 C15 H15 119.9
C10 C15 H15 119.9
N3 C26 C27 123.98(13)
N3 C26 H26 118.0
C27 C26 H26 118.0
C26 C27 C28 119.51(13)
C26 C27 H27 120.2
C28 C27 H27 120.2
C29 C28 C27 116.63(12)
C29 C28 C31 121.15(12)
C27 C28 C31 122.21(12)
C30 C29 C28 119.71(13)
C30 C29 H29 120.1
C28 C29 H29 120.1
N3 C30 C29 123.66(14)
N3 C30 H30 118.2
C29 C30 H30 118.2
C32 C31 C35 116.44(12)
C32 C31 C28 121.55(12)
C35 C31 C28 121.99(12)
C34 C35 C31 119.43(14)
C34 C35 H35 120.3
C31 C35 H35 120.3
N4 C34 C35 124.06(14)
N4 C34 H34 118.0
C35 C34 H34 118.0
N4 C33 C32 123.74(14)
N4 C33 H33 118.1
C32 C33 H33 118.1
C33 C32 C31 119.93(13)
C33 C32 H32 120.0
C31 C32 H32 120.0
C26 N3 C30 116.49(12)
C33 N4 C34 116.37(13)
C3 O1 H1O 115.7(14)
C5 O2 H2O 103.1(14)
C8 O4 H4O 112.4(14)
C12 O5 H5O 108.5(13)
C13 O6 H6O 107.2(15)
C1 O7 C9 121.63(10)
N5 C40 C39 123.52(14)
N5 C40 H40 118.2
C39 C40 H40 118.2
C40 C39 C38 119.52(14)
C40 C39 H39 120.2
C38 C39 H39 120.2
C37 C38 C39 116.91(13)
C37 C38 C41 121.68(13)
C39 C38 C41 121.41(13)
C36 C37 C38 119.41(14)
C36 C37 H37 120.3
C38 C37 H37 120.3
N5 C36 C37 123.64(15)
N5 C36 H36 118.2
C37 C36 H36 118.2
C45 C41 C42 116.81(13)
C45 C41 C38 121.55(13)
C42 C41 C38 121.64(13)
C44 C45 C41 119.70(14)
C44 C45 H45 120.1
C41 C45 H45 120.1
N6 C44 C45 123.87(15)
N6 C44 H44 118.1
C45 C44 H44 118.1
N6 C43 C42 123.95(15)
N6 C43 H43 118.0
C42 C43 H43 118.0
C43 C42 C41 119.21(14)
C43 C42 H42 120.4
C41 C42 H42 120.4
C36 N5 C40 117.01(13)
C44 N6 C43 116.43(13)
N2 C23 C22 124.35(18)
N2 C23 H23 117.8
C22 C23 H23 117.8
C21 C22 C23 119.95(17)
C21 C22 H22 120.0
C23 C22 H22 120.0
C25 C21 C22 115.86(15)
C25 C21 C18 121.71(15)
C22 C21 C18 122.40(15)
C21 C25 C24 120.09(17)
C21 C25 H25 120.0
C24 C25 H25 120.0
N2 C24 C25 124.51(18)
N2 C24 H24 117.7
C25 C24 H24 117.7
C17 C18 C19 116.09(15)
C17 C18 C21 122.26(14)
C19 C18 C21 121.62(14)
C16 C17 C18 120.00(15)
C16 C17 H17 120.0
C18 C17 H17 120.0
N1 C16 C17 124.23(16)
N1 C16 H16 117.9
C17 C16 H16 117.9
N1 C20 C19 124.40(16)
N1 C20 H20 117.8
C19 C20 H20 117.8
C20 C19 C18 119.92(16)
C20 C19 H19 120.0
C18 C19 H19 120.0
C23 N2 C24 115.22(16)
C20 N1 C16 115.34(15)

loop_
_geom_bond_atom_site_label_1
_geom_bond_atom_site_label_2
_geom_bond_distance
O8 H8A 0.88(3)
O8 H8B 0.93(3)
C1 O7 1.3597(16)
C1 C2 1.3833(19)
C1 C6 1.4012(18)
C2 C3 1.3957(19)
C2 H2 0.9500
C3 O1 1.3411(17)
C3 C4 1.4042(19)
C4 C5 1.373(2)
C4 H4 0.9500
C5 O2 1.3557(16)
C5 C6 1.4195(19)
C6 C7 1.4341(19)
C7 O3 1.2555(16)
C7 C8 1.4508(19)
C8 O4 1.3470(16)
C8 C9 1.3681(18)
C9 O7 1.3711(15)
C9 C10 1.4663(18)
C10 C15 1.4017(18)
C10 C11 1.4044(19)
C11 C12 1.3839(19)
C11 H11 0.9500
C12 O5 1.3580(17)
C12 C13 1.4107(18)
C13 O6 1.3605(16)
C13 C14 1.3859(19)
C14 C15 1.390(2)
C14 H14 0.9500
C15 H15 0.9500
C26 N3 1.3345(19)
C26 C27 1.3836(19)
C26 H26 0.9500
C27 C28 1.3931(19)
C27 H27 0.9500
C28 C29 1.3924(19)
C28 C31 1.4865(18)
C29 C30 1.386(2)
C29 H29 0.9500
C30 N3 1.335(2)
C30 H30 0.9500
C31 C32 1.389(2)
C31 C35 1.3935(19)
C35 C34 1.381(2)
C35 H35 0.9500
C34 N4 1.336(2)
C34 H34 0.9500
C33 N4 1.329(2)
C33 C32 1.383(2)
C33 H33 0.9500
C32 H32 0.9500
O1 H1O 1.00(3)
O2 H2O 0.93(2)
O4 H4O 0.91(2)
O5 H5O 0.98(2)
O6 H6O 0.89(2)
C40 N5 1.336(2)
C40 C39 1.378(2)
C40 H40 0.9500
C39 C38 1.396(2)
C39 H39 0.9500
C38 C37 1.393(2)
C38 C41 1.4858(19)
C37 C36 1.380(2)
C37 H37 0.9500
C36 N5 1.335(2)
C36 H36 0.9500
C41 C45 1.391(2)
C41 C42 1.393(2)
C45 C44 1.381(2)
C45 H45 0.9500
C44 N6 1.333(2)
C44 H44 0.9500
C43 N6 1.335(2)
C43 C42 1.387(2)
C43 H43 0.9500
C42 H42 0.9500
C23 N2 1.327(3)
C23 C22 1.389(3)
C23 H23 0.9500
C22 C21 1.383(2)
C22 H22 0.9500
C21 C25 1.382(2)
C21 C18 1.489(2)
C25 C24 1.383(3)
C25 H25 0.9500
C24 N2 1.330(3)
C24 H24 0.9500
C18 C17 1.386(2)
C18 C19 1.386(2)
C17 C16 1.382(2)
C17 H17 0.9500
C16 N1 1.335(2)
C16 H16 0.9500
C20 N1 1.334(2)
C20 C19 1.380(2)
C20 H20 0.9500
C19 H19 0.9500
